data_7024334
loop_
_publ_author_name
'Kandala, Srikanth'
'Hammons, Casey'
'Watson, William H.'
'Wang, Xiaoping'
'Richmond, Michael G.'

_publ_section_title
;
 Ligand substitution behavior of Ru(6)(mu(6)-C)(CO)(17) with unsaturated
 diphosphines: facile capping of a polyhedral face and photochemically
 promoted P-C bond cleavage in the cluster
 Ru(6)(mu(6)-C)(CO)(14)(mu(3)-bpcd).
;
_journal_issue 6
_journal_name_full 'Dalton transactions (Cambridge, England : 2003)'
_journal_page_first 1620
_journal_page_last 1629
_journal_paper_doi 10.1039/b915337c
_journal_volume 39
_journal_year 2010
_chemical_formula_sum 'C44 H22 O16 P2 Ru6'
_chemical_formula_weight 1474.98
_chemical_name_systematic
;
?
;
_space_group_IT_number 2
_symmetry_cell_setting triclinic
_symmetry_space_group_name_Hall '-P 1'
_symmetry_space_group_name_H-M 'P -1'
_atom_sites_solution_hydrogens geom
_atom_sites_solution_primary direct
_atom_sites_solution_secondary difmap
_audit_creation_method SHELXL-97
_cell_angle_alpha 91.301(4)
_cell_angle_beta 102.332(5)
_cell_angle_gamma 103.216(4)
_cell_formula_units_Z 2
_cell_length_a 11.379(3)
_cell_length_b 12.392(3)
_cell_length_c 16.831(5)
_cell_measurement_reflns_used 885
_cell_measurement_temperature 213(2)
_cell_measurement_theta_max 27.36
_cell_measurement_theta_min 2.76
_cell_volume 2250.8(10)
_computing_cell_refinement 'Bruker SMART'
_computing_data_collection 'Bruker SMART'
_computing_data_reduction 'Bruker SAINT'
_computing_molecular_graphics 'Bruker SHELXTL'
_computing_publication_material 'Bruker SHELXTL'
_computing_structure_refinement 'SHELXL-97 (Sheldrick, 1997)'
_computing_structure_solution 'SHELXS-97 (Sheldrick, 1990)'
_diffrn_ambient_temperature 213(2)
_diffrn_measured_fraction_theta_full 0.858
_diffrn_measured_fraction_theta_max 0.858
_diffrn_measurement_device_type 'CCD area detector'
_diffrn_measurement_method 'phi and omega scans'
_diffrn_radiation_monochromator graphite
_diffrn_radiation_source 'fine-focus sealed tube'
_diffrn_radiation_type MoK\a
_diffrn_radiation_wavelength 0.71073
_diffrn_reflns_av_R_equivalents 0.0758
_diffrn_reflns_av_sigmaI/netI 0.1287
_diffrn_reflns_limit_h_max 14
_diffrn_reflns_limit_h_min -15
_diffrn_reflns_limit_k_max 15
_diffrn_reflns_limit_k_min -16
_diffrn_reflns_limit_l_max 22
_diffrn_reflns_limit_l_min -22
_diffrn_reflns_number 18921
_diffrn_reflns_theta_full 28.59
_diffrn_reflns_theta_max 28.59
_diffrn_reflns_theta_min 1.24
_exptl_absorpt_coefficient_mu 2.106
_exptl_absorpt_correction_T_max 0.5039
_exptl_absorpt_correction_T_min 0.3104
_exptl_absorpt_correction_type SADABS
_exptl_crystal_colour Dark
_exptl_crystal_density_diffrn 2.176
_exptl_crystal_density_meas 0
_exptl_crystal_density_method 'not measured'
_exptl_crystal_description blob
_exptl_crystal_F_000 1416
_exptl_crystal_size_max 0.18
_exptl_crystal_size_mid 0.11
_exptl_crystal_size_min 0.075
_refine_diff_density_max 2.001
_refine_diff_density_min -1.702
_refine_diff_density_rms 0.218
_refine_ls_extinction_coef refined
_refine_ls_extinction_expression Fc^*^=kFc[1+0.001xFc^2^\l^3^/sin(2\q)]^-1/4^
_refine_ls_extinction_method SHELXL
_refine_ls_goodness_of_fit_ref 0.865
_refine_ls_hydrogen_treatment constr
_refine_ls_matrix_type full
_refine_ls_number_parameters 613
_refine_ls_number_reflns 9877
_refine_ls_number_restraints 0
_refine_ls_restrained_S_all 0.865
_refine_ls_R_factor_all 0.1244
_refine_ls_R_factor_gt 0.0606
_refine_ls_shift/su_max 0.001
_refine_ls_shift/su_mean 0.000
_refine_ls_structure_factor_coef Fsqd
_refine_ls_weighting_details 'calc w=1/[\s^2^(Fo^2^)+(0.0668P)^2^+0.0000P] where P=(Fo^2^+2Fc^2^)/3'
_refine_ls_weighting_scheme calc
_refine_ls_wR_factor_gt 0.1225
_refine_ls_wR_factor_ref 0.1452
_reflns_number_gt 5464
_reflns_number_total 9877
_reflns_threshold_expression >2sigma(I)
_cod_data_source_file b915337c.txt
_cod_data_source_block w1070m
_cod_depositor_comments
;
The following automatic conversions were performed:

'_symmetry_cell_setting' value 'Triclinic' changed to 'triclinic'
according to /home/saulius/struct/CIF-dictionaries/cif_core.dic
dictionary named 'cif_core.dic' version 2.4.2 from 2011-04-26.

Automatic conversion script
Id: cif_fix_values 1891 2012-01-12 08:04:46Z andrius 

The following automatic conversions were performed:

'_refine_ls_hydrogen_treatment' value 'constrained' was replaced with
the value 'constr' as specified in the replacement file
'src/cod-tools/trunk/data/replacement-values/replacement_values.lst'.

Automatic conversion script
Id: cif_fix_values 5376 2017-05-30 11:51:03Z andrius 
;
_cod_original_cell_volume 2250.7(10)
_cod_original_sg_symbol_H-M P-1
_cod_database_code 7024334

loop_
_symmetry_equiv_pos_as_xyz
'x, y, z'
'-x, -y, -z'

loop_
_atom_site_label
_atom_site_type_symbol
_atom_site_fract_x
_atom_site_fract_y
_atom_site_fract_z
_atom_site_U_iso_or_equiv
_atom_site_adp_type
_atom_site_occupancy
_atom_site_symmetry_multiplicity
_atom_site_calc_flag
_atom_site_refinement_flags
Ru1 Ru 0.84539(7) 0.35281(6) 0.31831(4) 0.02161(18) Uani 1 1 d .
Ru2 Ru 0.64220(7) 0.40351(6) 0.36784(5) 0.02497(19) Uani 1 1 d .
Ru3 Ru 0.60188(7) 0.30613(6) 0.20103(4) 0.02124(18) Uani 1 1 d .
Ru4 Ru 0.49435(7) 0.17504(6) 0.31941(5) 0.02482(19) Uani 1 1 d .
Ru5 Ru 0.73164(7) 0.20848(6) 0.42895(5) 0.0267(2) Uani 1 1 d .
Ru6 Ru 0.70043(7) 0.12498(6) 0.26334(4) 0.02156(18) Uani 1 1 d .
P1 P 0.7492(2) 0.41211(19) 0.14064(14) 0.0236(5) Uani 1 1 d .
P2 P 0.8750(2) 0.16983(19) 0.20803(14) 0.0231(5) Uani 1 1 d .
O1 O 1.1623(6) 0.3033(6) 0.2572(5) 0.0426(19) Uani 1 1 d .
O2 O 0.9914(6) 0.6121(5) 0.2185(4) 0.0345(16) Uani 1 1 d .
O3 O 1.0800(7) 0.4396(7) 0.4477(5) 0.054(2) Uani 1 1 d .
O4 O 0.8629(7) 0.5947(5) 0.3707(4) 0.0412(18) Uani 1 1 d .
O5 O 0.4796(8) 0.5587(7) 0.3082(5) 0.059(2) Uani 1 1 d .
O6 O 0.6443(7) 0.5065(6) 0.5333(4) 0.049(2) Uani 1 1 d .
O7 O 0.4824(6) 0.1441(5) 0.0541(4) 0.0356(17) Uani 1 1 d .
O8 O 0.4134(7) 0.4405(6) 0.1406(4) 0.046(2) Uani 1 1 d .
O9 O 0.2777(7) 0.1603(7) 0.1749(5) 0.049(2) Uani 1 1 d .
O10 O 0.3982(8) -0.0733(6) 0.3303(6) 0.064(3) Uani 1 1 d .
O11 O 0.3676(8) 0.2573(6) 0.4426(5) 0.057(2) Uani 1 1 d .
O12 O 0.6209(7) -0.0169(6) 0.4836(4) 0.047(2) Uani 1 1 d .
O13 O 0.7177(11) 0.3046(7) 0.5926(5) 0.083(3) Uani 1 1 d .
O14 O 0.9957(8) 0.1908(7) 0.5051(5) 0.059(2) Uani 1 1 d .
O15 O 0.7894(7) -0.0593(6) 0.3550(4) 0.0411(18) Uani 1 1 d .
O16 O 0.5287(7) -0.0605(6) 0.1444(4) 0.0457(19) Uani 1 1 d .
C1 C 0.8980(8) 0.4147(7) 0.2067(5) 0.022(2) Uani 1 1 d .
C2 C 0.9491(8) 0.3179(7) 0.2294(5) 0.022(2) Uani 1 1 d .
C3 C 1.0877(9) 0.3579(8) 0.2517(5) 0.028(2) Uani 1 1 d .
C4 C 1.1206(9) 0.4845(7) 0.2582(6) 0.030(2) Uani 1 1 d .
H4A H 1.1570 0.5136 0.3149 0.036 Uiso 1 1 calc R
H4B H 1.1799 0.5132 0.2248 0.036 Uiso 1 1 calc R
C5 C 1.0011(9) 0.5172(8) 0.2276(6) 0.028(2) Uani 1 1 d .
C6 C 0.7562(9) 0.3671(7) 0.0383(5) 0.025(2) Uani 1 1 d .
C7 C 0.6482(9) 0.3392(7) -0.0225(6) 0.030(2) Uani 1 1 d .
H7 H 0.5713 0.3356 -0.0093 0.036 Uiso 1 1 calc R
C8 C 0.6533(10) 0.3166(8) -0.1027(6) 0.035(2) Uani 1 1 d .
H8 H 0.5802 0.2980 -0.1438 0.042 Uiso 1 1 calc R
C9 C 0.7668(12) 0.3215(8) -0.1215(6) 0.043(3) Uani 1 1 d .
H9 H 0.7702 0.3053 -0.1757 0.051 Uiso 1 1 calc R
C10 C 0.8761(10) 0.3502(7) -0.0615(6) 0.034(2) Uani 1 1 d .
H10 H 0.9528 0.3532 -0.0749 0.041 Uiso 1 1 calc R
C11 C 0.8702(9) 0.3741(7) 0.0180(6) 0.032(2) Uani 1 1 d .
H11 H 0.9437 0.3952 0.0587 0.038 Uiso 1 1 calc R
C12 C 0.7361(9) 0.5554(7) 0.1253(6) 0.028(2) Uani 1 1 d .
C13 C 0.7076(9) 0.6190(8) 0.1852(6) 0.035(2) Uani 1 1 d .
H13 H 0.6979 0.5887 0.2348 0.042 Uiso 1 1 calc R
C14 C 0.6938(10) 0.7248(8) 0.1727(7) 0.042(3) Uani 1 1 d .
H14 H 0.6770 0.7676 0.2138 0.051 Uiso 1 1 calc R
C15 C 0.7048(9) 0.7676(8) 0.0986(7) 0.038(3) Uani 1 1 d .
H15 H 0.6947 0.8398 0.0891 0.045 Uiso 1 1 calc R
C16 C 0.7297(10) 0.7066(8) 0.0402(6) 0.039(3) Uani 1 1 d .
H16 H 0.7341 0.7361 -0.0103 0.047 Uiso 1 1 calc R
C17 C 0.7492(9) 0.6014(7) 0.0523(6) 0.032(2) Uani 1 1 d .
H17 H 0.7709 0.5617 0.0117 0.038 Uiso 1 1 calc R
C18 C 0.8689(8) 0.1358(7) 0.1017(6) 0.026(2) Uani 1 1 d .
C19 C 0.9830(9) 0.1553(7) 0.0765(6) 0.028(2) Uani 1 1 d .
H19 H 1.0575 0.1878 0.1141 0.033 Uiso 1 1 calc R
C20 C 0.9850(10) 0.1267(8) -0.0024(6) 0.036(2) Uani 1 1 d .
H20 H 1.0606 0.1380 -0.0188 0.043 Uiso 1 1 calc R
C21 C 0.8732(10) 0.0807(8) -0.0580(6) 0.038(3) Uani 1 1 d .
H21 H 0.8746 0.0622 -0.1123 0.046 Uiso 1 1 calc R
C22 C 0.7623(10) 0.0621(8) -0.0358(6) 0.035(2) Uani 1 1 d .
H22 H 0.6881 0.0318 -0.0742 0.042 Uiso 1 1 calc R
C23 C 0.7604(9) 0.0888(7) 0.0457(6) 0.031(2) Uani 1 1 d .
H23 H 0.6846 0.0744 0.0620 0.037 Uiso 1 1 calc R
C24 C 0.9816(9) 0.0882(8) 0.2583(6) 0.029(2) Uani 1 1 d .
C25 C 1.0549(9) 0.1180(8) 0.3370(6) 0.033(2) Uani 1 1 d .
H25 H 1.0622 0.1884 0.3623 0.040 Uiso 1 1 calc R
C26 C 1.1176(10) 0.0439(10) 0.3784(7) 0.047(3) Uani 1 1 d .
H26 H 1.1664 0.0634 0.4315 0.057 Uiso 1 1 calc R
C27 C 1.1064(11) -0.0605(10) 0.3391(8) 0.053(3) Uani 1 1 d .
H27 H 1.1497 -0.1103 0.3659 0.064 Uiso 1 1 calc R
C28 C 1.0333(11) -0.0909(9) 0.2623(7) 0.049(3) Uani 1 1 d .
H28 H 1.0258 -0.1613 0.2369 0.059 Uiso 1 1 calc R
C29 C 0.9701(9) -0.0166(8) 0.2221(6) 0.033(2) Uani 1 1 d .
H29 H 0.9191 -0.0378 0.1698 0.039 Uiso 1 1 calc R
C30 C 0.6689(8) 0.2634(7) 0.3150(5) 0.0229(19) Uani 1 1 d .
C31 C 0.9934(10) 0.4048(9) 0.3969(6) 0.035(2) Uani 1 1 d .
C32 C 0.8069(9) 0.5032(8) 0.3588(5) 0.030(2) Uani 1 1 d .
C33 C 0.5421(10) 0.4996(9) 0.3285(6) 0.036(2) Uani 1 1 d .
C34 C 0.6451(9) 0.4668(8) 0.4727(6) 0.031(2) Uani 1 1 d .
C35 C 0.5330(8) 0.2041(7) 0.1102(6) 0.024(2) Uani 1 1 d .
C36 C 0.4881(9) 0.3945(7) 0.1653(6) 0.029(2) Uani 1 1 d .
C37 C 0.3614(9) 0.1709(8) 0.2280(6) 0.030(2) Uani 1 1 d .
C38 C 0.4350(9) 0.0199(9) 0.3273(7) 0.039(3) Uani 1 1 d .
C39 C 0.4173(9) 0.2318(8) 0.3959(6) 0.035(2) Uani 1 1 d .
C40 C 0.6585(9) 0.0679(8) 0.4608(6) 0.031(2) Uani 1 1 d .
C41 C 0.7230(12) 0.2737(8) 0.5294(7) 0.048(3) Uani 1 1 d .
C42 C 0.8987(11) 0.2002(9) 0.4746(6) 0.039(3) Uani 1 1 d .
C43 C 0.7597(9) 0.0117(8) 0.3239(6) 0.030(2) Uani 1 1 d .
C44 C 0.5960(9) 0.0114(8) 0.1863(6) 0.029(2) Uani 1 1 d .

loop_
_atom_site_aniso_label
_atom_site_aniso_U_11
_atom_site_aniso_U_22
_atom_site_aniso_U_33
_atom_site_aniso_U_23
_atom_site_aniso_U_13
_atom_site_aniso_U_12
Ru1 0.0271(4) 0.0163(4) 0.0209(4) 0.0039(3) 0.0069(3) 0.0024(3)
Ru2 0.0337(5) 0.0186(4) 0.0244(4) 0.0021(3) 0.0104(3) 0.0063(3)
Ru3 0.0275(4) 0.0155(4) 0.0212(4) 0.0048(3) 0.0067(3) 0.0046(3)
Ru4 0.0288(4) 0.0190(4) 0.0284(4) 0.0043(3) 0.0120(3) 0.0037(3)
Ru5 0.0366(5) 0.0218(4) 0.0219(4) 0.0082(3) 0.0085(4) 0.0051(4)
Ru6 0.0276(4) 0.0139(4) 0.0243(4) 0.0047(3) 0.0090(3) 0.0040(3)
P1 0.0339(14) 0.0138(11) 0.0231(13) 0.0067(10) 0.0083(11) 0.0037(10)
P2 0.0299(13) 0.0149(11) 0.0258(13) 0.0039(10) 0.0092(11) 0.0048(10)
O1 0.031(4) 0.032(4) 0.069(6) 0.011(4) 0.016(4) 0.010(3)
O2 0.042(4) 0.016(3) 0.044(4) 0.008(3) 0.012(3) 0.001(3)
O3 0.039(5) 0.070(6) 0.037(5) 0.002(4) -0.004(4) -0.007(4)
O4 0.056(5) 0.020(4) 0.043(5) -0.005(3) 0.019(4) -0.006(3)
O5 0.091(7) 0.061(6) 0.045(5) 0.013(4) 0.019(5) 0.053(5)
O6 0.070(6) 0.054(5) 0.030(4) -0.006(4) 0.019(4) 0.023(4)
O7 0.040(4) 0.031(4) 0.030(4) 0.001(3) 0.000(3) 0.006(3)
O8 0.051(5) 0.042(5) 0.050(5) 0.005(4) -0.001(4) 0.030(4)
O9 0.033(4) 0.062(5) 0.051(5) 0.004(4) 0.004(4) 0.016(4)
O10 0.069(6) 0.022(4) 0.097(7) 0.016(4) 0.024(5) -0.001(4)
O11 0.077(6) 0.035(5) 0.067(6) -0.004(4) 0.047(5) 0.003(4)
O12 0.049(5) 0.040(5) 0.054(5) 0.024(4) 0.021(4) 0.006(4)
O13 0.169(10) 0.051(6) 0.036(5) -0.001(4) 0.025(6) 0.041(6)
O14 0.045(5) 0.078(6) 0.051(5) 0.031(5) 0.007(4) 0.010(5)
O15 0.054(5) 0.035(4) 0.047(5) 0.025(4) 0.022(4) 0.023(4)
O16 0.053(5) 0.028(4) 0.046(5) -0.001(4) 0.001(4) 0.000(4)
C1 0.028(5) 0.012(4) 0.025(5) 0.003(4) 0.009(4) 0.001(4)
C2 0.027(5) 0.013(4) 0.021(5) 0.000(4) 0.000(4) 0.001(4)
C3 0.031(5) 0.027(5) 0.022(5) 0.005(4) 0.006(4) 0.001(4)
C4 0.034(6) 0.021(5) 0.032(6) 0.004(4) 0.011(5) -0.001(4)
C5 0.039(6) 0.023(5) 0.026(5) 0.001(4) 0.019(5) 0.003(4)
C6 0.041(6) 0.012(4) 0.022(5) 0.007(4) 0.009(4) 0.004(4)
C7 0.039(6) 0.021(5) 0.029(5) 0.007(4) 0.009(5) 0.001(4)
C8 0.053(7) 0.028(5) 0.020(5) 0.003(4) 0.002(5) 0.004(5)
C9 0.084(9) 0.023(5) 0.023(6) 0.003(4) 0.017(6) 0.010(6)
C10 0.050(7) 0.019(5) 0.040(6) 0.013(4) 0.024(5) 0.008(5)
C11 0.039(6) 0.023(5) 0.033(6) 0.014(4) 0.017(5) -0.002(4)
C12 0.042(6) 0.011(4) 0.032(5) 0.013(4) 0.008(5) 0.005(4)
C13 0.055(7) 0.021(5) 0.035(6) 0.004(4) 0.021(5) 0.009(5)
C14 0.068(8) 0.021(5) 0.043(7) 0.001(5) 0.018(6) 0.017(5)
C15 0.043(6) 0.016(5) 0.049(7) 0.015(5) 0.003(5) 0.003(5)
C16 0.058(7) 0.026(6) 0.034(6) 0.016(5) 0.011(5) 0.011(5)
C17 0.037(6) 0.016(5) 0.040(6) 0.011(4) 0.010(5) 0.000(4)
C18 0.028(5) 0.017(5) 0.036(6) 0.003(4) 0.006(4) 0.009(4)
C19 0.032(5) 0.025(5) 0.027(5) -0.001(4) 0.008(4) 0.006(4)
C20 0.045(6) 0.027(6) 0.037(6) 0.005(5) 0.018(5) 0.003(5)
C21 0.053(7) 0.030(6) 0.037(6) 0.002(5) 0.027(6) 0.006(5)
C22 0.051(7) 0.027(5) 0.022(5) 0.000(4) 0.001(5) 0.009(5)
C23 0.043(6) 0.024(5) 0.029(5) 0.007(4) 0.011(5) 0.012(5)
C24 0.041(6) 0.026(5) 0.034(6) 0.017(4) 0.025(5) 0.016(5)
C25 0.038(6) 0.030(6) 0.034(6) 0.011(5) 0.011(5) 0.009(5)
C26 0.041(7) 0.058(8) 0.044(7) 0.030(6) 0.001(5) 0.020(6)
C27 0.058(8) 0.054(8) 0.063(9) 0.036(7) 0.029(7) 0.027(7)
C28 0.078(9) 0.029(6) 0.056(8) 0.019(6) 0.032(7) 0.029(6)
C29 0.037(6) 0.024(5) 0.042(6) 0.005(5) 0.017(5) 0.011(5)
C30 0.031(5) 0.018(4) 0.023(5) 0.007(4) 0.009(4) 0.011(4)
C31 0.039(6) 0.042(6) 0.029(6) 0.013(5) 0.022(5) 0.004(5)
C32 0.040(6) 0.030(6) 0.021(5) 0.010(4) 0.009(4) 0.006(5)
C33 0.048(7) 0.036(6) 0.029(6) -0.004(5) 0.015(5) 0.018(5)
C34 0.032(6) 0.029(5) 0.040(6) 0.011(5) 0.015(5) 0.013(5)
C35 0.026(5) 0.020(5) 0.029(5) 0.009(4) 0.005(4) 0.013(4)
C36 0.036(6) 0.020(5) 0.032(6) 0.005(4) 0.006(5) 0.010(4)
C37 0.024(5) 0.026(5) 0.044(6) 0.007(5) 0.013(5) 0.007(4)
C38 0.036(6) 0.034(6) 0.051(7) 0.002(5) 0.015(5) 0.012(5)
C39 0.034(6) 0.028(6) 0.041(6) -0.002(5) 0.014(5) 0.002(5)
C40 0.038(6) 0.027(5) 0.029(5) 0.011(4) 0.009(5) 0.006(5)
C41 0.091(10) 0.025(6) 0.036(7) 0.013(5) 0.020(6) 0.021(6)
C42 0.047(7) 0.037(6) 0.030(6) 0.016(5) 0.013(5) -0.001(5)
C43 0.037(6) 0.023(5) 0.033(6) -0.002(4) 0.015(5) 0.009(5)
C44 0.035(6) 0.021(5) 0.036(6) 0.005(4) 0.009(5) 0.014(5)

loop_
_atom_type_symbol
_atom_type_description
_atom_type_scat_dispersion_real
_atom_type_scat_dispersion_imag
_atom_type_scat_source
C C 0.0033 0.0016 'International Tables Vol C Tables 4.2.6.8 and 6.1.1.4'
H H 0.0000 0.0000 'International Tables Vol C Tables 4.2.6.8 and 6.1.1.4'
O O 0.0106 0.0060 'International Tables Vol C Tables 4.2.6.8 and 6.1.1.4'
P P 0.1023 0.0942 'International Tables Vol C Tables 4.2.6.8 and 6.1.1.4'
Ru Ru -1.2594 0.8363 'International Tables Vol C Tables 4.2.6.8 and 6.1.1.4'

loop_
_geom_angle_atom_site_label_1
_geom_angle_atom_site_label_2
_geom_angle_atom_site_label_3
_geom_angle
C31 Ru1 C30 137.4(4)
C31 Ru1 C32 82.5(4)
C30 Ru1 C32 92.2(4)
C31 Ru1 C2 90.5(4)
C30 Ru1 C2 122.0(3)
C32 Ru1 C2 132.1(3)
C31 Ru1 C1 102.0(4)
C30 Ru1 C1 120.6(3)
C32 Ru1 C1 96.0(3)
C2 Ru1 C1 39.3(3)
C31 Ru1 Ru2 111.9(3)
C30 Ru1 Ru2 46.6(2)
C32 Ru1 Ru2 46.1(3)
C2 Ru1 Ru2 155.0(2)
C1 Ru1 Ru2 121.0(2)
C31 Ru1 Ru5 92.8(3)
C30 Ru1 Ru5 45.8(2)
C32 Ru1 Ru5 97.5(2)
C2 Ru1 Ru5 130.3(2)
C1 Ru1 Ru5 161.1(2)
Ru2 Ru1 Ru5 62.15(3)
C31 Ru1 Ru6 130.7(3)
C30 Ru1 Ru6 44.0(2)
C32 Ru1 Ru6 135.9(3)
C2 Ru1 Ru6 82.3(2)
C1 Ru1 Ru6 102.4(2)
Ru2 Ru1 Ru6 90.58(3)
Ru5 Ru1 Ru6 58.79(3)
C31 Ru1 Ru3 170.4(3)
C30 Ru1 Ru3 43.3(2)
C32 Ru1 Ru3 88.0(3)
C2 Ru1 Ru3 95.4(2)
C1 Ru1 Ru3 78.3(2)
Ru2 Ru1 Ru3 60.94(3)
Ru5 Ru1 Ru3 89.06(3)
Ru6 Ru1 Ru3 57.83(3)
C33 Ru2 C34 84.8(4)
C33 Ru2 C32 97.6(4)
C34 Ru2 C32 95.0(4)
C33 Ru2 C30 131.6(4)
C34 Ru2 C30 140.0(4)
C32 Ru2 C30 95.5(4)
C33 Ru2 Ru1 131.6(3)
C34 Ru2 Ru1 125.7(3)
C32 Ru2 Ru1 49.3(3)
C30 Ru2 Ru1 46.7(3)
C33 Ru2 Ru3 89.3(3)
C34 Ru2 Ru3 172.2(3)
C32 Ru2 Ru3 90.9(3)
C30 Ru2 Ru3 44.0(2)
Ru1 Ru2 Ru3 62.12(3)
C33 Ru2 Ru4 107.5(3)
C34 Ru2 Ru4 117.9(3)
C32 Ru2 Ru4 139.6(3)
C30 Ru2 Ru4 44.3(3)
Ru1 Ru2 Ru4 90.96(3)
Ru3 Ru2 Ru4 59.11(3)
C33 Ru2 Ru5 163.7(3)
C34 Ru2 Ru5 95.3(3)
C32 Ru2 Ru5 98.7(3)
C30 Ru2 Ru5 44.9(2)
Ru1 Ru2 Ru5 60.56(3)
Ru3 Ru2 Ru5 88.85(3)
Ru4 Ru2 Ru5 58.10(3)
C35 Ru3 C36 92.1(4)
C35 Ru3 C30 124.0(4)
C36 Ru3 C30 130.3(4)
C35 Ru3 P1 94.1(3)
C36 Ru3 P1 92.3(3)
C30 Ru3 P1 114.9(3)
C35 Ru3 Ru6 81.7(3)
C36 Ru3 Ru6 161.0(3)
C30 Ru3 Ru6 45.7(2)
P1 Ru3 Ru6 106.04(7)
C35 Ru3 Ru4 97.9(3)
C36 Ru3 Ru4 103.1(3)
C30 Ru3 Ru4 45.2(3)
P1 Ru3 Ru4 160.04(7)
Ru6 Ru3 Ru4 60.35(3)
C35 Ru3 Ru2 158.1(3)
C36 Ru3 Ru2 89.4(3)
C30 Ru3 Ru2 44.2(2)
P1 Ru3 Ru2 107.70(7)
Ru6 Ru3 Ru2 89.89(3)
Ru4 Ru3 Ru2 60.59(3)
C35 Ru3 Ru1 131.9(3)
C36 Ru3 Ru1 132.7(3)
C30 Ru3 Ru1 43.6(3)
P1 Ru3 Ru1 71.33(7)
Ru6 Ru3 Ru1 60.67(3)
Ru4 Ru3 Ru1 88.81(3)
Ru2 Ru3 Ru1 56.94(3)
C37 Ru4 C38 90.0(4)
C37 Ru4 C39 94.8(4)
C38 Ru4 C39 99.5(4)
C37 Ru4 C30 118.7(4)
C38 Ru4 C30 129.5(4)
C39 Ru4 C30 116.6(4)
C37 Ru4 Ru5 165.2(3)
C38 Ru4 Ru5 99.0(3)
C39 Ru4 Ru5 95.2(3)
C30 Ru4 Ru5 46.7(2)
C37 Ru4 Ru6 109.2(3)
C38 Ru4 Ru6 88.2(3)
C39 Ru4 Ru6 154.9(3)
C30 Ru4 Ru6 45.0(2)
Ru5 Ru4 Ru6 59.88(3)
C37 Ru4 Ru3 74.0(3)
C38 Ru4 Ru3 134.1(3)
C39 Ru4 Ru3 124.0(3)
C30 Ru4 Ru3 44.7(2)
Ru5 Ru4 Ru3 91.37(3)
Ru6 Ru4 Ru3 59.13(3)
C37 Ru4 Ru2 111.3(3)
C38 Ru4 Ru2 158.2(3)
C39 Ru4 Ru2 75.0(3)
C30 Ru4 Ru2 44.1(2)
Ru5 Ru4 Ru2 61.20(3)
Ru6 Ru4 Ru2 89.03(3)
Ru3 Ru4 Ru2 60.30(3)
C40 Ru5 C41 89.0(4)
C40 Ru5 C42 94.8(4)
C41 Ru5 C42 90.1(5)
C40 Ru5 C30 122.5(4)
C41 Ru5 C30 124.8(4)
C42 Ru5 C30 125.7(4)
C40 Ru5 Ru4 82.2(3)
C41 Ru5 Ru4 108.5(4)
C42 Ru5 Ru4 161.1(3)
C30 Ru5 Ru4 45.8(2)
C40 Ru5 Ru6 93.0(3)
C41 Ru5 Ru6 168.4(4)
C42 Ru5 Ru6 101.2(3)
C30 Ru5 Ru6 45.3(2)
Ru4 Ru5 Ru6 60.57(3)
C40 Ru5 Ru1 153.1(3)
C41 Ru5 Ru1 117.9(3)
C42 Ru5 Ru1 83.7(3)
C30 Ru5 Ru1 44.8(2)
Ru4 Ru5 Ru1 90.57(3)
Ru6 Ru5 Ru1 61.15(3)
C40 Ru5 Ru2 135.6(3)
C41 Ru5 Ru2 81.5(3)
C42 Ru5 Ru2 128.2(3)
C30 Ru5 Ru2 43.8(2)
Ru4 Ru5 Ru2 60.71(3)
Ru6 Ru5 Ru2 89.14(3)
Ru1 Ru5 Ru2 57.28(3)
C44 Ru6 C43 88.0(4)
C44 Ru6 C30 131.7(4)
C43 Ru6 C30 124.2(4)
C44 Ru6 P2 101.1(3)
C43 Ru6 P2 92.3(3)
C30 Ru6 P2 111.1(3)
C44 Ru6 Ru3 98.1(3)
C43 Ru6 Ru3 169.2(3)
C30 Ru6 Ru3 45.5(2)
P2 Ru6 Ru3 95.15(6)
C44 Ru6 Ru5 140.3(3)
C43 Ru6 Ru5 77.7(3)
C30 Ru6 Ru5 46.5(2)
P2 Ru6 Ru5 116.21(7)
Ru3 Ru6 Ru5 92.00(3)
C44 Ru6 Ru4 92.7(3)
C43 Ru6 Ru4 110.6(3)
C30 Ru6 Ru4 45.3(3)
P2 Ru6 Ru4 153.73(7)
Ru3 Ru6 Ru4 60.52(3)
Ru5 Ru6 Ru4 59.55(3)
C44 Ru6 Ru1 154.9(3)
C43 Ru6 Ru1 114.6(3)
C30 Ru6 Ru1 44.1(3)
P2 Ru6 Ru1 68.82(6)
Ru3 Ru6 Ru1 61.50(3)
Ru5 Ru6 Ru1 60.06(3)
Ru4 Ru6 Ru1 89.37(3)
C1 P1 C6 107.0(4)
C1 P1 C12 109.1(4)
C6 P1 C12 100.2(4)
C1 P1 Ru3 106.2(3)
C6 P1 Ru3 118.5(3)
C12 P1 Ru3 115.3(3)
C18 P2 C2 106.8(4)
C18 P2 C24 100.9(4)
C2 P2 C24 109.4(4)
C18 P2 Ru6 122.3(3)
C2 P2 Ru6 110.2(3)
C24 P2 Ru6 106.5(3)
C2 C1 C5 108.4(7)
C2 C1 P1 126.5(6)
C5 C1 P1 123.1(6)
C2 C1 Ru1 70.1(5)
C5 C1 Ru1 109.8(6)
P1 C1 Ru1 102.1(4)
C1 C2 C3 107.5(7)
C1 C2 P2 129.3(6)
C3 C2 P2 120.9(6)
C1 C2 Ru1 70.6(5)
C3 C2 Ru1 117.9(6)
P2 C2 Ru1 97.2(4)
O1 C3 C2 127.6(9)
O1 C3 C4 123.8(9)
C2 C3 C4 108.3(8)
C5 C4 C3 105.6(8)
O2 C5 C4 124.9(9)
O2 C5 C1 126.0(9)
C4 C5 C1 109.0(8)
C7 C6 C11 119.5(9)
C7 C6 P1 119.5(7)
C11 C6 P1 120.5(7)
C6 C7 C8 120.3(10)
C9 C8 C7 119.5(10)
C10 C9 C8 121.0(9)
C11 C10 C9 119.1(10)
C10 C11 C6 120.6(9)
C17 C12 C13 118.6(8)
C17 C12 P1 120.4(7)
C13 C12 P1 121.0(7)
C14 C13 C12 121.0(9)
C13 C14 C15 119.2(10)
C16 C15 C14 120.3(9)
C15 C16 C17 121.9(10)
C16 C17 C12 119.0(9)
C23 C18 C19 119.1(9)
C23 C18 P2 123.2(7)
C19 C18 P2 117.6(7)
C20 C19 C18 120.3(9)
C19 C20 C21 119.2(10)
C22 C21 C20 121.7(10)
C21 C22 C23 119.1(9)
C18 C23 C22 120.5(9)
C25 C24 C29 119.2(9)
C25 C24 P2 122.5(7)
C29 C24 P2 117.1(8)
C24 C25 C26 120.4(10)
C25 C26 C27 118.8(11)
C28 C27 C26 121.1(11)
C27 C28 C29 119.5(11)
C24 C29 C28 121.0(10)
Ru3 C30 Ru2 91.8(3)
Ru3 C30 Ru6 88.8(3)
Ru2 C30 Ru6 178.5(5)
Ru3 C30 Ru4 90.1(4)
Ru2 C30 Ru4 91.6(4)
Ru6 C30 Ru4 89.7(3)
Ru3 C30 Ru1 93.0(4)
Ru2 C30 Ru1 86.7(3)
Ru6 C30 Ru1 91.9(4)
Ru4 C30 Ru1 176.5(5)
Ru3 C30 Ru5 176.1(5)
Ru2 C30 Ru5 91.3(4)
Ru6 C30 Ru5 88.1(3)
Ru4 C30 Ru5 87.5(3)
Ru1 C30 Ru5 89.5(4)
O3 C31 Ru1 175.8(9)
O4 C32 Ru2 141.5(8)
O4 C32 Ru1 133.8(8)
Ru2 C32 Ru1 84.7(4)
O5 C33 Ru2 176.6(9)
O6 C34 Ru2 177.6(9)
O7 C35 Ru3 174.7(8)
O8 C36 Ru3 174.8(9)
O9 C37 Ru4 174.6(9)
O10 C38 Ru4 178.5(11)
O11 C39 Ru4 174.7(9)
O12 C40 Ru5 175.8(9)
O13 C41 Ru5 174.3(9)
O14 C42 Ru5 175.8(9)
O15 C43 Ru6 175.3(9)
O16 C44 Ru6 174.8(9)

loop_
_geom_bond_atom_site_label_1
_geom_bond_atom_site_label_2
_geom_bond_distance
Ru1 C31 1.875(11)
Ru1 C30 2.049(9)
Ru1 C32 2.139(10)
Ru1 C2 2.186(9)
Ru1 C1 2.193(8)
Ru1 Ru2 2.8106(12)
Ru1 Ru5 2.9094(11)
Ru1 Ru6 2.9406(12)
Ru1 Ru3 2.9644(12)
Ru2 C33 1.867(11)
Ru2 C34 1.905(10)
Ru2 C32 2.033(10)
Ru2 C30 2.045(9)
Ru2 Ru3 2.9314(13)
Ru2 Ru4 2.9397(12)
Ru2 Ru5 2.9538(12)
Ru3 C35 1.869(10)
Ru3 C36 1.893(10)
Ru3 C30 2.037(9)
Ru3 P1 2.313(2)
Ru3 Ru6 2.8552(12)
Ru3 Ru4 2.8958(11)
Ru4 C37 1.904(11)
Ru4 C38 1.904(11)
Ru4 C39 1.909(10)
Ru4 C30 2.054(9)
Ru4 Ru5 2.8616(13)
Ru4 Ru6 2.8910(12)
Ru5 C40 1.893(9)
Ru5 C41 1.888(11)
Ru5 C42 1.919(12)
Ru5 C30 2.085(9)
Ru5 Ru6 2.8714(13)
Ru6 C44 1.889(10)
Ru6 C43 1.915(10)
Ru6 C30 2.043(9)
Ru6 P2 2.330(2)
P1 C1 1.809(9)
P1 C6 1.822(9)
P1 C12 1.835(9)
P2 C18 1.812(10)
P2 C2 1.828(8)
P2 C24 1.836(10)
O1 C3 1.192(11)
O2 C5 1.216(10)
O3 C31 1.147(11)
O4 C32 1.156(10)
O5 C33 1.143(11)
O6 C34 1.126(11)
O7 C35 1.148(10)
O8 C36 1.142(10)
O9 C37 1.139(11)
O10 C38 1.141(11)
O11 C39 1.140(11)
O12 C40 1.147(10)
O13 C41 1.141(12)
O14 C42 1.147(12)
O15 C43 1.116(11)
O16 C44 1.142(11)
C1 C2 1.472(11)
C1 C5 1.496(12)
C2 C3 1.501(12)
C3 C4 1.523(12)
C4 C5 1.497(13)
C6 C7 1.388(13)
C6 C11 1.396(13)
C7 C8 1.389(12)
C8 C9 1.382(15)
C9 C10 1.392(14)
C10 C11 1.383(13)
C12 C17 1.389(12)
C12 C13 1.402(13)
C13 C14 1.371(12)
C14 C15 1.386(14)
C15 C16 1.342(14)
C16 C17 1.383(12)
C18 C23 1.379(12)
C18 C19 1.422(12)
C19 C20 1.372(12)
C20 C21 1.399(14)
C21 C22 1.364(13)
C22 C23 1.410(12)
C24 C25 1.397(13)
C24 C29 1.389(12)
C25 C26 1.398(13)
C26 C27 1.405(16)
C27 C28 1.372(16)
C28 C29 1.395(13)
